data_4315542
loop_
_publ_author_name
'Jamie S. Ritch'
'Stuart D. Robertson'
'Maarit Risto'
'Tristram Chivers'

_publ_section_title
;
 Synthesis, Multinuclear NMR Spectra, and X-ray Structures of
 tBu2PNP(I)tBu2 and EPR2NP(I)R2 (E = Se, Te; R =iPr,tBu)
;
_journal_name_full 'Inorganic Chemistry'
_journal_page_first 4681
_journal_page_last 4686
_journal_paper_doi 10.1021/ic1005055
_journal_volume 49
_journal_year 2010
_chemical_formula_moiety 'C16 H36 I N P2 Se'
_chemical_formula_sum 'C16 H36 I N P2 Se'
_chemical_formula_weight 510.26
_chemical_name_systematic
;
 ?
;
_space_group_IT_number 19
_symmetry_cell_setting orthorhombic
_symmetry_space_group_name_Hall 'P 2ac 2ab'
_symmetry_space_group_name_H-M 'P 21 21 21'
_atom_sites_solution_hydrogens geom
_atom_sites_solution_primary direct
_atom_sites_solution_secondary difmap
_audit_creation_method SHELXL-97
_cell_angle_alpha 90.00
_cell_angle_beta 90.00
_cell_angle_gamma 90.00
_cell_formula_units_Z 4
_cell_length_a 8.3650(17)
_cell_length_b 13.832(3)
_cell_length_c 18.646(4)
_cell_measurement_reflns_used 6867
_cell_measurement_temperature 173(2)
_cell_measurement_theta_max 25.02
_cell_measurement_theta_min 2.63
_cell_volume 2157.4(8)
_computing_cell_refinement 'HKL Scalepack (Otwinowski & Minor 1997)'
_computing_data_collection 'Collect (Nonius BV, 1997-2000)'
_computing_data_reduction DENZO-SMN
_computing_molecular_graphics 'DIAMOND (Brandenburg & Berndt, 1999)'
_computing_publication_material 'WinGX v1.70-01 (L. J. Farrugia)'
_computing_structure_refinement 'SHELXL-97 (Sheldrick, 1997)'
_computing_structure_solution 'SHELXS-97 (Sheldrick, 1997)'
_diffrn_ambient_temperature 173(2)
_diffrn_measured_fraction_theta_full 0.996
_diffrn_measured_fraction_theta_max 0.996
_diffrn_measurement_device_type 'KappaCCD (Nonius, FR540C)'
_diffrn_measurement_method 'phi\omega scans'
_diffrn_radiation_monochromator 'horizonally mounted graphite crystal'
_diffrn_radiation_source 'Enraf Nonius FR590D, fine-focus sealed tube'
_diffrn_radiation_type MoK\a
_diffrn_radiation_wavelength 0.71073
_diffrn_reflns_av_R_equivalents 0.0493
_diffrn_reflns_av_sigmaI/netI 0.0552
_diffrn_reflns_limit_h_max 9
_diffrn_reflns_limit_h_min -9
_diffrn_reflns_limit_k_max 16
_diffrn_reflns_limit_k_min -16
_diffrn_reflns_limit_l_max 22
_diffrn_reflns_limit_l_min -22
_diffrn_reflns_number 6867
_diffrn_reflns_theta_full 25.02
_diffrn_reflns_theta_max 25.02
_diffrn_reflns_theta_min 2.63
_diffrn_standards_number 0
_exptl_absorpt_coefficient_mu 3.316
_exptl_absorpt_correction_T_max 0.9366
_exptl_absorpt_correction_T_min 0.6190
_exptl_absorpt_correction_type integration
_exptl_absorpt_process_details 'SADABS (SHELXTL-NT v5.1, Bruker)'
_exptl_crystal_colour colorless
_exptl_crystal_density_diffrn 1.571
_exptl_crystal_density_method 'not measured'
_exptl_crystal_description block
_exptl_crystal_F_000 1024
_exptl_crystal_size_max 0.16
_exptl_crystal_size_mid 0.08
_exptl_crystal_size_min 0.02
_refine_diff_density_max 0.535
_refine_diff_density_min -0.464
_refine_diff_density_rms 0.109
_refine_ls_abs_structure_details 'Flack H D (1983), Acta Cryst. A39, 876-881'
_refine_ls_abs_structure_Flack 0.002(19)
_refine_ls_goodness_of_fit_ref 1.151
_refine_ls_hydrogen_treatment constr
_refine_ls_matrix_type full
_refine_ls_number_parameters 190
_refine_ls_number_reflns 3772
_refine_ls_number_restraints 0
_refine_ls_restrained_S_all 1.151
_refine_ls_R_factor_all 0.0500
_refine_ls_R_factor_gt 0.0422
_refine_ls_shift/su_max 0.001
_refine_ls_shift/su_mean 0.000
_refine_ls_structure_factor_coef Fsqd
_refine_ls_weighting_details 'calc w=1/[\s^2^(Fo^2^)+(0.0000P)^2^+8.6248P] where P=(Fo^2^+2Fc^2^)/3'
_refine_ls_weighting_scheme calc
_refine_ls_wR_factor_gt 0.0830
_refine_ls_wR_factor_ref 0.0871
_reflns_number_gt 3448
_reflns_number_total 3772
_reflns_threshold_expression >2sigma(I)
_cod_data_source_file ic1005055_si_001_2.cif
_cod_data_source_block compound3a'-I
_cod_original_sg_symbol_Hall P2ac2ab
_cod_database_code 4315542

loop_
_symmetry_equiv_pos_as_xyz
'x, y, z'
'-x+1/2, -y, z+1/2'
'-x, y+1/2, -z+1/2'
'x+1/2, -y+1/2, -z'

loop_
_atom_site_label
_atom_site_type_symbol
_atom_site_fract_x
_atom_site_fract_y
_atom_site_fract_z
_atom_site_U_iso_or_equiv
_atom_site_adp_type
_atom_site_occupancy
_atom_site_symmetry_multiplicity
_atom_site_calc_flag
_atom_site_refinement_flags
_atom_site_disorder_assembly
_atom_site_disorder_group
I1 I 0.05338(6) 0.78446(3) 0.83142(3) 0.03323(14) Uani 1 1 d . . .
Se1 Se 0.21361(9) 0.49835(6) 0.62434(4) 0.03248(19) Uani 1 1 d . . .
P2 P 0.2459(2) 0.64626(12) 0.82507(10) 0.0205(4) Uani 1 1 d . . .
P1 P 0.34803(19) 0.61648(12) 0.66704(12) 0.0200(4) Uani 1 1 d . . .
N1 N 0.3331(7) 0.6404(4) 0.7524(3) 0.0222(13) Uani 1 1 d . . .
C4 C 0.2897(9) 0.7303(5) 0.6203(4) 0.0276(16) Uani 1 1 d . . .
C11 C 0.2183(9) 0.4477(4) 0.8318(5) 0.0311(16) Uani 1 1 d . . .
H11A H 0.3106 0.4471 0.8642 0.047 Uiso 1 1 calc R . .
H11B H 0.2556 0.4470 0.7820 0.047 Uiso 1 1 calc R . .
H11C H 0.1521 0.3905 0.8407 0.047 Uiso 1 1 calc R . .
C13 C 0.0575(10) 0.5397(5) 0.9225(4) 0.0358(18) Uani 1 1 d . . .
H13A H 0.1488 0.5405 0.9555 0.054 Uiso 1 1 calc R . .
H13B H -0.0062 0.4813 0.9309 0.054 Uiso 1 1 calc R . .
H13C H -0.0088 0.5970 0.9307 0.054 Uiso 1 1 calc R . .
C1 C 0.1181(8) 0.5401(5) 0.8453(4) 0.0246(16) Uani 1 1 d . . .
C42 C 0.1052(8) 0.7344(6) 0.6191(4) 0.0328(18) Uani 1 1 d . . .
H42A H 0.0633 0.6759 0.5962 0.049 Uiso 1 1 calc R . .
H42B H 0.0705 0.7914 0.5920 0.049 Uiso 1 1 calc R . .
H42C H 0.0648 0.7386 0.6683 0.049 Uiso 1 1 calc R . .
C3 C 0.5675(8) 0.5882(5) 0.6557(4) 0.0251(15) Uani 1 1 d . . .
C32 C 0.6745(8) 0.6764(5) 0.6693(5) 0.0322(17) Uani 1 1 d . . .
H32A H 0.6517 0.7263 0.6334 0.048 Uiso 1 1 calc R . .
H32B H 0.7870 0.6572 0.6658 0.048 Uiso 1 1 calc R . .
H32C H 0.6532 0.7021 0.7173 0.048 Uiso 1 1 calc R . .
C23 C 0.5035(10) 0.7558(6) 0.8656(4) 0.044(2) Uani 1 1 d . . .
H23A H 0.5548 0.7307 0.8222 0.067 Uiso 1 1 calc R . .
H23B H 0.5856 0.7729 0.9009 0.067 Uiso 1 1 calc R . .
H23C H 0.4406 0.8133 0.8536 0.067 Uiso 1 1 calc R . .
C21 C 0.3172(10) 0.7156(6) 0.9669(4) 0.0411(19) Uani 1 1 d . . .
H21A H 0.2542 0.7737 0.9565 0.062 Uiso 1 1 calc R . .
H21B H 0.4016 0.7316 1.0013 0.062 Uiso 1 1 calc R . .
H21C H 0.2475 0.6658 0.9873 0.062 Uiso 1 1 calc R . .
C33 C 0.6044(9) 0.5453(6) 0.5818(4) 0.0325(18) Uani 1 1 d . . .
H33A H 0.5819 0.5936 0.5447 0.049 Uiso 1 1 calc R . .
H33B H 0.5375 0.4882 0.5739 0.049 Uiso 1 1 calc R . .
H33C H 0.7173 0.5268 0.5796 0.049 Uiso 1 1 calc R . .
C31 C 0.6036(9) 0.5106(5) 0.7125(4) 0.0334(17) Uani 1 1 d . . .
H31A H 0.5795 0.5361 0.7603 0.050 Uiso 1 1 calc R . .
H31B H 0.7169 0.4927 0.7099 0.050 Uiso 1 1 calc R . .
H31C H 0.5376 0.4534 0.7033 0.050 Uiso 1 1 calc R . .
C2 C 0.3928(9) 0.6779(5) 0.8973(4) 0.0272(17) Uani 1 1 d . . .
C41 C 0.3468(10) 0.7293(6) 0.5416(4) 0.0371(19) Uani 1 1 d . . .
H41A H 0.3065 0.6711 0.5177 0.056 Uiso 1 1 calc R . .
H41B H 0.4639 0.7294 0.5402 0.056 Uiso 1 1 calc R . .
H41C H 0.3062 0.7868 0.5168 0.056 Uiso 1 1 calc R . .
C22 C 0.4934(9) 0.5877(6) 0.9164(4) 0.038(2) Uani 1 1 d . . .
H22A H 0.5434 0.5621 0.8728 0.057 Uiso 1 1 calc R . .
H22B H 0.4240 0.5382 0.9374 0.057 Uiso 1 1 calc R . .
H22C H 0.5765 0.6056 0.9510 0.057 Uiso 1 1 calc R . .
C12 C -0.0247(9) 0.5394(5) 0.7941(4) 0.0306(17) Uani 1 1 d . . .
H12A H 0.0137 0.5393 0.7445 0.046 Uiso 1 1 calc R . .
H12B H -0.0901 0.5972 0.8024 0.046 Uiso 1 1 calc R . .
H12C H -0.0893 0.4815 0.8027 0.046 Uiso 1 1 calc R . .
C43 C 0.3530(9) 0.8209(5) 0.6571(5) 0.0340(19) Uani 1 1 d . . .
H43A H 0.4699 0.8179 0.6596 0.051 Uiso 1 1 calc R . .
H43B H 0.3090 0.8250 0.7057 0.051 Uiso 1 1 calc R . .
H43C H 0.3208 0.8781 0.6297 0.051 Uiso 1 1 calc R . .

loop_
_atom_site_aniso_label
_atom_site_aniso_U_11
_atom_site_aniso_U_22
_atom_site_aniso_U_33
_atom_site_aniso_U_23
_atom_site_aniso_U_13
_atom_site_aniso_U_12
I1 0.0407(3) 0.0299(2) 0.0290(2) 0.0019(2) 0.0073(2) 0.0113(2)
Se1 0.0369(4) 0.0330(4) 0.0276(4) -0.0073(4) -0.0001(3) -0.0122(4)
P2 0.0233(9) 0.0201(8) 0.0180(9) -0.0003(8) -0.0010(8) -0.0008(7)
P1 0.0197(9) 0.0215(8) 0.0188(9) -0.0004(9) 0.0005(8) -0.0024(6)
N1 0.027(3) 0.022(3) 0.017(3) -0.003(3) -0.002(2) -0.002(3)
C4 0.026(4) 0.032(4) 0.024(4) 0.010(3) 0.003(3) 0.006(3)
C11 0.033(4) 0.024(3) 0.036(4) 0.001(4) -0.001(4) -0.002(3)
C13 0.041(4) 0.043(4) 0.023(4) 0.006(3) 0.013(4) -0.005(4)
C1 0.020(3) 0.022(3) 0.032(5) 0.005(3) 0.002(3) -0.003(3)
C42 0.031(4) 0.042(4) 0.024(4) -0.001(4) -0.010(3) 0.013(3)
C3 0.022(3) 0.032(4) 0.022(4) -0.003(3) 0.005(3) -0.001(3)
C32 0.020(4) 0.043(4) 0.033(4) -0.002(4) 0.002(4) -0.006(3)
C23 0.051(5) 0.045(5) 0.037(5) -0.011(4) -0.009(4) -0.027(4)
C21 0.048(5) 0.043(4) 0.033(5) -0.008(4) 0.004(4) -0.004(4)
C33 0.031(4) 0.046(5) 0.021(4) -0.008(3) 0.005(3) 0.008(3)
C31 0.035(4) 0.032(4) 0.033(4) 0.004(4) -0.006(3) 0.010(4)
C2 0.032(4) 0.037(4) 0.013(4) -0.001(3) 0.003(3) -0.002(3)
C41 0.045(5) 0.040(5) 0.026(4) 0.010(4) 0.004(3) 0.005(4)
C22 0.033(4) 0.052(5) 0.029(5) 0.001(4) -0.013(3) 0.003(4)
C12 0.031(4) 0.031(4) 0.030(4) 0.001(3) 0.000(3) -0.006(3)
C43 0.037(4) 0.020(3) 0.044(5) -0.001(4) 0.009(4) -0.006(3)

loop_
_atom_type_symbol
_atom_type_description
_atom_type_scat_dispersion_real
_atom_type_scat_dispersion_imag
_atom_type_scat_source
C C 0.0033 0.0016 'International Tables Vol C Tables 4.2.6.8 and 6.1.1.4'
H H 0.0000 0.0000 'International Tables Vol C Tables 4.2.6.8 and 6.1.1.4'
N N 0.0061 0.0033 'International Tables Vol C Tables 4.2.6.8 and 6.1.1.4'
P P 0.1023 0.0942 'International Tables Vol C Tables 4.2.6.8 and 6.1.1.4'
Se Se -0.0929 2.2259 'International Tables Vol C Tables 4.2.6.8 and 6.1.1.4'
I I -0.4742 1.8119 'International Tables Vol C Tables 4.2.6.8 and 6.1.1.4'

loop_
_geom_angle_atom_site_label_1
_geom_angle_atom_site_label_2
_geom_angle_atom_site_label_3
_geom_angle
_geom_angle_site_symmetry_1
_geom_angle_site_symmetry_3
_geom_angle_publ_flag
N1 P2 C1 114.2(3) . . ?
N1 P2 C2 109.5(3) . . ?
C1 P2 C2 114.6(3) . . ?
N1 P2 I1 112.7(2) . . ?
C1 P2 I1 103.0(2) . . ?
C2 P2 I1 102.1(2) . . ?
N1 P1 C4 105.3(3) . . ?
N1 P1 C3 103.0(3) . . ?
C4 P1 C3 112.2(3) . . ?
N1 P1 Se1 118.6(2) . . ?
C4 P1 Se1 109.5(2) . . ?
C3 P1 Se1 108.1(2) . . ?
P2 N1 P1 154.8(4) . . ?
C43 C4 C41 109.2(6) . . ?
C43 C4 C42 108.9(6) . . ?
C41 C4 C42 107.2(6) . . ?
C43 C4 P1 113.1(5) . . ?
C41 C4 P1 110.8(5) . . ?
C42 C4 P1 107.4(5) . . ?
C1 C11 H11A 109.5 . . ?
C1 C11 H11B 109.5 . . ?
H11A C11 H11B 109.5 . . ?
C1 C11 H11C 109.5 . . ?
H11A C11 H11C 109.5 . . ?
H11B C11 H11C 109.5 . . ?
C1 C13 H13A 109.5 . . ?
C1 C13 H13B 109.5 . . ?
H13A C13 H13B 109.5 . . ?
C1 C13 H13C 109.5 . . ?
H13A C13 H13C 109.5 . . ?
H13B C13 H13C 109.5 . . ?
C13 C1 C12 109.2(6) . . ?
C13 C1 C11 109.3(6) . . ?
C12 C1 C11 108.5(6) . . ?
C13 C1 P2 112.7(5) . . ?
C12 C1 P2 109.2(5) . . ?
C11 C1 P2 108.0(4) . . ?
C4 C42 H42A 109.5 . . ?
C4 C42 H42B 109.5 . . ?
H42A C42 H42B 109.5 . . ?
C4 C42 H42C 109.5 . . ?
H42A C42 H42C 109.5 . . ?
H42B C42 H42C 109.5 . . ?
C33 C3 C32 109.8(6) . . ?
C33 C3 C31 108.0(6) . . ?
C32 C3 C31 109.1(6) . . ?
C33 C3 P1 112.1(5) . . ?
C32 C3 P1 112.6(5) . . ?
C31 C3 P1 105.0(5) . . ?
C3 C32 H32A 109.5 . . ?
C3 C32 H32B 109.5 . . ?
H32A C32 H32B 109.5 . . ?
C3 C32 H32C 109.5 . . ?
H32A C32 H32C 109.5 . . ?
H32B C32 H32C 109.5 . . ?
C2 C23 H23A 109.5 . . ?
C2 C23 H23B 109.5 . . ?
H23A C23 H23B 109.5 . . ?
C2 C23 H23C 109.5 . . ?
H23A C23 H23C 109.5 . . ?
H23B C23 H23C 109.5 . . ?
C2 C21 H21A 109.5 . . ?
C2 C21 H21B 109.5 . . ?
H21A C21 H21B 109.5 . . ?
C2 C21 H21C 109.5 . . ?
H21A C21 H21C 109.5 . . ?
H21B C21 H21C 109.5 . . ?
C3 C33 H33A 109.5 . . ?
C3 C33 H33B 109.5 . . ?
H33A C33 H33B 109.5 . . ?
C3 C33 H33C 109.5 . . ?
H33A C33 H33C 109.5 . . ?
H33B C33 H33C 109.5 . . ?
C3 C31 H31A 109.5 . . ?
C3 C31 H31B 109.5 . . ?
H31A C31 H31B 109.5 . . ?
C3 C31 H31C 109.5 . . ?
H31A C31 H31C 109.5 . . ?
H31B C31 H31C 109.5 . . ?
C21 C2 C23 109.5(6) . . ?
C21 C2 C22 107.8(6) . . ?
C23 C2 C22 109.0(6) . . ?
C21 C2 P2 114.6(5) . . ?
C23 C2 P2 106.3(5) . . ?
C22 C2 P2 109.5(5) . . ?
C4 C41 H41A 109.5 . . ?
C4 C41 H41B 109.5 . . ?
H41A C41 H41B 109.5 . . ?
C4 C41 H41C 109.5 . . ?
H41A C41 H41C 109.5 . . ?
H41B C41 H41C 109.5 . . ?
C2 C22 H22A 109.5 . . ?
C2 C22 H22B 109.5 . . ?
H22A C22 H22B 109.5 . . ?
C2 C22 H22C 109.5 . . ?
H22A C22 H22C 109.5 . . ?
H22B C22 H22C 109.5 . . ?
C1 C12 H12A 109.5 . . ?
C1 C12 H12B 109.5 . . ?
H12A C12 H12B 109.5 . . ?
C1 C12 H12C 109.5 . . ?
H12A C12 H12C 109.5 . . ?
H12B C12 H12C 109.5 . . ?
C4 C43 H43A 109.5 . . ?
C4 C43 H43B 109.5 . . ?
H43A C43 H43B 109.5 . . ?
C4 C43 H43C 109.5 . . ?
H43A C43 H43C 109.5 . . ?
H43B C43 H43C 109.5 . . ?

loop_
_geom_bond_atom_site_label_1
_geom_bond_atom_site_label_2
_geom_bond_distance
_geom_bond_site_symmetry_2
_geom_bond_publ_flag
I1 P2 2.5022(17) . ?
Se1 P1 2.1373(19) . ?
P2 N1 1.542(6) . ?
P2 C1 1.855(7) . ?
P2 C2 1.876(7) . ?
P1 N1 1.630(6) . ?
P1 C4 1.865(7) . ?
P1 C3 1.889(7) . ?
C4 C43 1.524(10) . ?
C4 C41 1.544(10) . ?
C4 C42 1.544(10) . ?
C11 C1 1.549(9) . ?
C11 H11A 0.9800 . ?
C11 H11B 0.9800 . ?
C11 H11C 0.9800 . ?
C13 C1 1.527(10) . ?
C13 H13A 0.9800 . ?
C13 H13B 0.9800 . ?
C13 H13C 0.9800 . ?
C1 C12 1.529(10) . ?
C42 H42A 0.9800 . ?
C42 H42B 0.9800 . ?
C42 H42C 0.9800 . ?
C3 C33 1.531(9) . ?
C3 C32 1.535(9) . ?
C3 C31 1.537(9) . ?
C32 H32A 0.9800 . ?
C32 H32B 0.9800 . ?
C32 H32C 0.9800 . ?
C23 C2 1.539(10) . ?
C23 H23A 0.9800 . ?
C23 H23B 0.9800 . ?
C23 H23C 0.9800 . ?
C21 C2 1.534(10) . ?
C21 H21A 0.9800 . ?
C21 H21B 0.9800 . ?
C21 H21C 0.9800 . ?
C33 H33A 0.9800 . ?
C33 H33B 0.9800 . ?
C33 H33C 0.9800 . ?
C31 H31A 0.9800 . ?
C31 H31B 0.9800 . ?
C31 H31C 0.9800 . ?
C2 C22 1.546(10) . ?
C41 H41A 0.9800 . ?
C41 H41B 0.9800 . ?
C41 H41C 0.9800 . ?
C22 H22A 0.9800 . ?
C22 H22B 0.9800 . ?
C22 H22C 0.9800 . ?
C12 H12A 0.9800 . ?
C12 H12B 0.9800 . ?
C12 H12C 0.9800 . ?
C43 H43A 0.9800 . ?
C43 H43B 0.9800 . ?
C43 H43C 0.9800 . ?

loop_
_geom_torsion_atom_site_label_1
_geom_torsion_atom_site_label_2
_geom_torsion_atom_site_label_3
_geom_torsion_atom_site_label_4
_geom_torsion
_geom_torsion_site_symmetry_1
_geom_torsion_site_symmetry_2
_geom_torsion_site_symmetry_3
_geom_torsion_site_symmetry_4
_geom_torsion_publ_flag
C1 P2 N1 P1 41.6(10) . . . . ?
C2 P2 N1 P1 171.7(9) . . . . ?
I1 P2 N1 P1 -75.4(10) . . . . ?
C4 P1 N1 P2 90.5(10) . . . . ?
C3 P1 N1 P2 -151.8(9) . . . . ?
Se1 P1 N1 P2 -32.4(10) . . . . ?
N1 P1 C4 C43 39.5(6) . . . . ?
C3 P1 C4 C43 -71.8(6) . . . . ?
Se1 P1 C4 C43 168.1(5) . . . . ?
N1 P1 C4 C41 162.5(5) . . . . ?
C3 P1 C4 C41 51.2(6) . . . . ?
Se1 P1 C4 C41 -68.9(5) . . . . ?
N1 P1 C4 C42 -80.7(5) . . . . ?
C3 P1 C4 C42 168.0(5) . . . . ?
Se1 P1 C4 C42 47.9(5) . . . . ?
N1 P2 C1 C13 169.8(5) . . . . ?
C2 P2 C1 C13 42.4(6) . . . . ?
I1 P2 C1 C13 -67.6(5) . . . . ?
N1 P2 C1 C12 -68.7(6) . . . . ?
C2 P2 C1 C12 163.9(5) . . . . ?
I1 P2 C1 C12 53.9(5) . . . . ?
N1 P2 C1 C11 49.1(6) . . . . ?
C2 P2 C1 C11 -78.4(6) . . . . ?
I1 P2 C1 C11 171.6(5) . . . . ?
N1 P1 C3 C33 169.5(5) . . . . ?
C4 P1 C3 C33 -77.7(6) . . . . ?
Se1 P1 C3 C33 43.2(5) . . . . ?
N1 P1 C3 C32 -66.1(6) . . . . ?
C4 P1 C3 C32 46.7(6) . . . . ?
Se1 P1 C3 C32 167.5(5) . . . . ?
N1 P1 C3 C31 52.5(5) . . . . ?
C4 P1 C3 C31 165.3(5) . . . . ?
Se1 P1 C3 C31 -73.9(5) . . . . ?
N1 P2 C2 C21 162.4(5) . . . . ?
C1 P2 C2 C21 -67.8(6) . . . . ?
I1 P2 C2 C21 42.8(6) . . . . ?
N1 P2 C2 C23 41.2(6) . . . . ?
C1 P2 C2 C23 171.1(5) . . . . ?
I1 P2 C2 C23 -78.4(5) . . . . ?
N1 P2 C2 C22 -76.4(6) . . . . ?
C1 P2 C2 C22 53.4(6) . . . . ?
I1 P2 C2 C22 164.0(5) . . . . ?

loop_
_cod_related_entry_id
_cod_related_entry_database
_cod_related_entry_code
1 ChemSpider 30660981
